data_7032632
loop_
_publ_author_name
'Alonso, Mar\'ia'
'Alvarez, M. Angeles'
'Garc\'ia, M Esther'
'Garc\'ia-Viv\'o, Daniel'
'Ruiz, Miguel A.'

_publ_section_title
;
 Nucleophilic behaviour of dioxo- and thiooxophosphorane complexes
 [MoCp(CO)2{E,P-EP(O)(2,4,6-C6H2(t)Bu3)}](-) (E = O, S).
;
_journal_issue 42
_journal_name_full 'Dalton transactions (Cambridge, England : 2003)'
_journal_page_first 16074
_journal_page_last 16083
_journal_paper_doi 10.1039/c4dt01942c
_journal_volume 43
_journal_year 2014
_chemical_compound_source 'synthesis as described'
_chemical_formula_moiety 'C28 H37 Mo1 O4 P1 S1'
_chemical_formula_sum 'C28 H37 Mo O4 P S'
_chemical_formula_weight 596.55
_chemical_name_systematic
;
 ?
;
_space_group_IT_number 2
_symmetry_cell_setting triclinic
_symmetry_Int_Tables_number 2
_symmetry_space_group_name_Hall '-P 1'
_symmetry_space_group_name_H-M 'P -1'
_atom_sites_solution_hydrogens geom
_atom_sites_solution_primary direct
_atom_sites_solution_secondary difmap
_audit_conform_dict_location ftp://ftp.iucr.org/pub/cif_core.dic
_audit_conform_dict_name cif_core.dic
_audit_conform_dict_version 2.2
_audit_creation_method 'WinGX routine CIF_UPDATE'
_cell_angle_alpha 90.011(3)
_cell_angle_beta 100.921(3)
_cell_angle_gamma 114.499(3)
_cell_formula_units_Z 2
_cell_length_a 10.891(2)
_cell_length_b 10.945(2)
_cell_length_c 13.589(3)
_cell_measurement_reflns_used 1354
_cell_measurement_temperature 120.0(1)
_cell_measurement_theta_max 27.135
_cell_measurement_theta_min 2.33
_cell_measurement_wavelength 0.71073
_cell_volume 1441.7(5)
_computing_cell_refinement 'Brucker Smart'
_computing_data_collection 'Brucker Smart'
_computing_data_reduction 'Brucker Smart'
_computing_molecular_graphics 'Ortep-3 for Windows (Farrugia, 1997)'
_computing_publication_material 'WinGX publication routines (Farrugia, 1999)'
_computing_structure_refinement 'SHELXL-97 (Sheldrick, 1997)'
_computing_structure_solution 'DIRDIF (1999)'
_diffrn_ambient_temperature 120(2)
_diffrn_measured_fraction_theta_full 0.991
_diffrn_measured_fraction_theta_max 0.991
_diffrn_measurement_device_type 'Smart-CCD-1000 BRUKER'
_diffrn_measurement_method 'omega scans'
_diffrn_radiation_monochromator graphite
_diffrn_radiation_probe x-ray
_diffrn_radiation_source 'fine-focus sealed tube'
_diffrn_radiation_type MoK\a
_diffrn_radiation_wavelength 0.71073
_diffrn_reflns_av_R_equivalents 0.0267
_diffrn_reflns_av_unetI/netI 0.026
_diffrn_reflns_limit_h_max 13
_diffrn_reflns_limit_h_min -13
_diffrn_reflns_limit_k_max 14
_diffrn_reflns_limit_k_min -14
_diffrn_reflns_limit_l_max 17
_diffrn_reflns_limit_l_min 0
_diffrn_reflns_number 17186
_diffrn_reflns_theta_full 27.15
_diffrn_reflns_theta_max 27.15
_diffrn_reflns_theta_min 2.05
_exptl_absorpt_coefficient_mu 0.613
_exptl_absorpt_correction_T_max 1
_exptl_absorpt_correction_T_min 0.807668
_exptl_absorpt_correction_type multi-scan
_exptl_absorpt_process_details 'BRUKER Sadabs'
_exptl_crystal_colour red
_exptl_crystal_density_diffrn 1.374
_exptl_crystal_density_method 'not measured'
_exptl_crystal_description prism
_exptl_crystal_F_000 620
_exptl_crystal_size_max 0.5
_exptl_crystal_size_mid 0.47
_exptl_crystal_size_min 0.39
_refine_diff_density_max 0.47
_refine_diff_density_min -0.402
_refine_diff_density_rms 0.056
_refine_ls_extinction_method none
_refine_ls_goodness_of_fit_ref 1.07
_refine_ls_hydrogen_treatment mixed
_refine_ls_matrix_type full
_refine_ls_number_parameters 329
_refine_ls_number_reflns 6327
_refine_ls_number_restraints 0
_refine_ls_restrained_S_all 1.07
_refine_ls_R_factor_all 0.0267
_refine_ls_R_factor_gt 0.0228
_refine_ls_shift/su_max 0.001
_refine_ls_shift/su_mean 0
_refine_ls_structure_factor_coef Fsqd
_refine_ls_weighting_details 'calc w=1/[\s^2^(Fo^2^)+(0.0313P)^2^+0.4264P] where P=(Fo^2^+2Fc^2^)/3'
_refine_ls_weighting_scheme calc
_refine_ls_wR_factor_gt 0.06
_refine_ls_wR_factor_ref 0.0615
_reflns_number_gt 5731
_reflns_number_total 6327
_reflns_threshold_expression >2sigma(I)
_cod_data_source_file c4dt01942c2.cif
_cod_data_source_block compound7
_cod_depositor_comments
;
The following automatic conversions were performed:
'_diffrn_radiation_monochromador' tag replaced with
'_diffrn_radiation_monochromator'.

Automatic conversion script
Id: cif_correct_tags 1440 2010-10-19 06:21:57Z saulius 

 Adding full bibliography for 7032632--7032633.cif.
;
_cod_database_code 7032632

loop_
_symmetry_equiv_pos_as_xyz
'x, y, z'
'-x, -y, -z'

loop_
_atom_site_label
_atom_site_type_symbol
_atom_site_fract_x
_atom_site_fract_y
_atom_site_fract_z
_atom_site_U_iso_or_equiv
_atom_site_adp_type
_atom_site_occupancy
_atom_site_symmetry_multiplicity
_atom_site_calc_flag
_atom_site_refinement_flags
Mo1 Mo 0.245017(13) 0.446565(12) 0.338676(9) 0.01739(5) Uani 1 1 d .
P1 P 0.16312(4) 0.23251(4) 0.24494(3) 0.01608(8) Uani 1 1 d .
S1 S 0.26994(4) 0.22935(4) 0.38139(3) 0.01999(8) Uani 1 1 d .
O1 O 0.56539(12) 0.57478(13) 0.36852(11) 0.0371(3) Uani 1 1 d .
O2 O 0.30404(14) 0.57741(14) 0.13981(10) 0.0389(3) Uani 1 1 d .
O3 O 0.22308(11) 0.19127(11) 0.15306(8) 0.0218(2) Uani 1 1 d .
O4 O 0.44679(14) 0.34298(16) 0.18923(12) 0.0492(4) Uani 1 1 d .
C1 C 0.44720(17) 0.52329(16) 0.35749(13) 0.0250(3) Uani 1 1 d .
C2 C 0.27992(17) 0.52758(17) 0.21275(13) 0.0257(3) Uani 1 1 d .
C3 C 0.35108(18) 0.26353(18) 0.13088(14) 0.0297(4) Uani 1 1 d .
C4 C 0.3476(2) 0.2252(2) 0.02584(16) 0.0400(5) Uani 1 1 d .
C5 C 0.4547(3) 0.2872(3) -0.0148(2) 0.0679(8) Uani 1 1 d .
H5A H 0.5339 0.3561 0.0226 0.082 Uiso 1 1 calc R
H5B H 0.4516 0.2624 -0.081 0.082 Uiso 1 1 calc R
C6 C 0.0804(2) 0.5226(2) 0.35377(15) 0.0366(4) Uani 1 1 d .
H6 H 0.0264 0.5344 0.2961 0.044 Uiso 1 1 calc R
C7 C 0.2106(2) 0.61987(18) 0.40556(14) 0.0304(4) Uani 1 1 d .
H7 H 0.2572 0.7069 0.3882 0.036 Uiso 1 1 calc R
C8 C 0.25663(19) 0.56062(17) 0.48833(13) 0.0285(4) Uani 1 1 d .
H8 H 0.3395 0.6016 0.535 0.034 Uiso 1 1 calc R
C9 C 0.1555(2) 0.42899(18) 0.48785(14) 0.0319(4) Uani 1 1 d .
H9 H 0.1599 0.3682 0.5347 0.038 Uiso 1 1 calc R
C10 C 0.04697(19) 0.4042(2) 0.40521(15) 0.0362(4) Uani 1 1 d .
H10 H -0.0326 0.3245 0.3874 0.043 Uiso 1 1 calc R
C11 C -0.01960(15) 0.11518(14) 0.21899(11) 0.0161(3) Uani 1 1 d .
C12 C -0.11558(15) 0.16605(15) 0.17128(11) 0.0180(3) Uani 1 1 d .
C13 C -0.23841(16) 0.12754(15) 0.20423(11) 0.0200(3) Uani 1 1 d .
H13 H -0.2995 0.1635 0.1759 0.024 Uiso 1 1 calc R
C14 C -0.27502(15) 0.03779(15) 0.27761(11) 0.0179(3) Uani 1 1 d .
C15 C -0.19202(15) -0.02863(15) 0.30753(11) 0.0180(3) Uani 1 1 d .
H15 H -0.2203 -0.0972 0.3499 0.022 Uiso 1 1 calc R
C16 C -0.06733(15) 0.00282(14) 0.27689(11) 0.0159(3) Uani 1 1 d .
C17 C -0.10531(17) 0.24884(16) 0.07773(12) 0.0222(3) Uani 1 1 d .
C18 C -0.23553(19) 0.16643(19) -0.00380(13) 0.0308(4) Uani 1 1 d .
H18A H -0.2309 0.2115 -0.0645 0.046 Uiso 1 1 calc R
H18B H -0.3162 0.1584 0.0195 0.046 Uiso 1 1 calc R
H18C H -0.2402 0.0783 -0.017 0.046 Uiso 1 1 calc R
C19 C -0.10377(19) 0.38680(17) 0.10057(13) 0.0283(4) Uani 1 1 d .
H19A H -0.0163 0.4448 0.1419 0.043 Uiso 1 1 calc R
H19B H -0.1761 0.3758 0.1354 0.043 Uiso 1 1 calc R
H19C H -0.1179 0.4261 0.0387 0.043 Uiso 1 1 calc R
C20 C 0.01673(18) 0.26905(18) 0.02930(12) 0.0271(4) Uani 1 1 d .
H20A H 0.006 0.3063 -0.034 0.041 Uiso 1 1 calc R
H20B H 0.02 0.1838 0.0185 0.041 Uiso 1 1 calc R
H20C H 0.1009 0.3297 0.073 0.041 Uiso 1 1 calc R
C21 C -0.40725(16) 0.00974(16) 0.31491(12) 0.0213(3) Uani 1 1 d .
C22 C -0.53082(19) -0.0554(3) 0.22769(16) 0.0464(6) Uani 1 1 d .
H22A H -0.5202 0.0025 0.1738 0.07 Uiso 1 1 calc R
H22B H -0.6138 -0.069 0.2499 0.07 Uiso 1 1 calc R
H22C H -0.5363 -0.1407 0.2044 0.07 Uiso 1 1 calc R
C23 C -0.4262(2) -0.0832(2) 0.40012(15) 0.0359(4) Uani 1 1 d .
H23A H -0.432 -0.1685 0.3766 0.054 Uiso 1 1 calc R
H23B H -0.5095 -0.0964 0.4217 0.054 Uiso 1 1 calc R
H23C H -0.3489 -0.043 0.4556 0.054 Uiso 1 1 calc R
C24 C -0.4007(2) 0.14343(19) 0.35533(16) 0.0373(4) Uani 1 1 d .
H24A H -0.322 0.1844 0.4097 0.056 Uiso 1 1 calc R
H24B H -0.4832 0.127 0.3792 0.056 Uiso 1 1 calc R
H24C H -0.3927 0.2027 0.3025 0.056 Uiso 1 1 calc R
C25 C -0.00492(15) -0.10066(15) 0.29977(11) 0.0182(3) Uani 1 1 d .
C26 C -0.12087(17) -0.23994(16) 0.25344(13) 0.0250(3) Uani 1 1 d .
H26A H -0.1487 -0.2368 0.1824 0.037 Uiso 1 1 calc R
H26B H -0.1985 -0.2609 0.2846 0.037 Uiso 1 1 calc R
H26C H -0.087 -0.308 0.2647 0.037 Uiso 1 1 calc R
C27 C 0.11612(17) -0.08019(16) 0.24939(13) 0.0236(3) Uani 1 1 d .
H27A H 0.1965 -0.003 0.2827 0.035 Uiso 1 1 calc R
H27B H 0.0929 -0.0661 0.1799 0.035 Uiso 1 1 calc R
H27C H 0.1347 -0.1587 0.2541 0.035 Uiso 1 1 calc R
C28 C 0.03812(17) -0.10688(16) 0.41318(12) 0.0233(3) Uani 1 1 d .
H28A H 0.0723 -0.1748 0.4243 0.035 Uiso 1 1 calc R
H28B H -0.0402 -0.1288 0.4437 0.035 Uiso 1 1 calc R
H28C H 0.1092 -0.021 0.4425 0.035 Uiso 1 1 calc R
H4 H 0.267(2) 0.153(2) -0.0137(16) 0.037(6) Uiso 1 1 d .

loop_
_atom_site_aniso_label
_atom_site_aniso_U_11
_atom_site_aniso_U_22
_atom_site_aniso_U_33
_atom_site_aniso_U_23
_atom_site_aniso_U_13
_atom_site_aniso_U_12
Mo1 0.01495(7) 0.01496(7) 0.02053(7) 0.00269(5) 0.00221(5) 0.00526(5)
P1 0.01415(18) 0.01645(19) 0.01757(18) 0.00361(14) 0.00450(14) 0.00590(15)
S1 0.01863(19) 0.01902(19) 0.02134(19) 0.00396(14) 0.00099(14) 0.00835(15)
O1 0.0181(6) 0.0352(7) 0.0492(8) 0.0057(6) 0.0006(6) 0.0053(5)
O2 0.0340(7) 0.0393(8) 0.0340(7) 0.0192(6) 0.0072(6) 0.0063(6)
O3 0.0208(6) 0.0225(6) 0.0240(6) 0.0042(4) 0.0110(5) 0.0083(5)
O4 0.0233(7) 0.0564(10) 0.0587(10) -0.0089(8) 0.0194(7) 0.0034(7)
C1 0.0233(8) 0.0207(8) 0.0280(8) 0.0047(6) 0.0008(7) 0.0083(7)
C2 0.0181(8) 0.0224(8) 0.0315(9) 0.0059(7) 0.0013(7) 0.0052(6)
C3 0.0260(9) 0.0295(9) 0.0400(10) 0.0093(8) 0.0178(8) 0.0134(8)
C4 0.0459(12) 0.0433(12) 0.0403(11) 0.0092(9) 0.0253(10) 0.0212(10)
C5 0.0654(17) 0.0819(19) 0.0645(17) 0.0093(14) 0.0474(14) 0.0245(15)
C6 0.0338(10) 0.0524(12) 0.0337(10) -0.0092(9) -0.0018(8) 0.0318(10)
C7 0.0396(10) 0.0224(9) 0.0343(9) 0.0017(7) 0.0070(8) 0.0184(8)
C8 0.0328(9) 0.0264(9) 0.0267(9) -0.0037(7) 0.0024(7) 0.0146(8)
C9 0.0421(11) 0.0270(9) 0.0312(9) 0.0022(7) 0.0175(8) 0.0149(8)
C10 0.0249(9) 0.0359(10) 0.0458(11) -0.0102(8) 0.0164(8) 0.0070(8)
C11 0.0149(7) 0.0163(7) 0.0164(7) 0.0007(5) 0.0037(5) 0.0058(6)
C12 0.0171(7) 0.0161(7) 0.0176(7) 0.0011(5) 0.0005(6) 0.0053(6)
C13 0.0166(7) 0.0198(7) 0.0228(8) 0.0008(6) -0.0019(6) 0.0095(6)
C14 0.0134(7) 0.0172(7) 0.0209(7) -0.0022(6) 0.0018(6) 0.0051(6)
C15 0.0169(7) 0.0155(7) 0.0211(7) 0.0026(6) 0.0054(6) 0.0058(6)
C16 0.0150(7) 0.0155(7) 0.0172(7) 0.0005(5) 0.0021(5) 0.0070(6)
C17 0.0221(8) 0.0218(8) 0.0195(7) 0.0053(6) -0.0007(6) 0.0082(6)
C18 0.0290(9) 0.0312(9) 0.0236(8) 0.0049(7) -0.0038(7) 0.0084(8)
C19 0.0334(9) 0.0239(9) 0.0264(8) 0.0076(7) 0.0007(7) 0.0131(7)
C20 0.0292(9) 0.0296(9) 0.0199(8) 0.0077(7) 0.0044(7) 0.0101(7)
C21 0.0144(7) 0.0242(8) 0.0247(8) -0.0021(6) 0.0032(6) 0.0081(6)
C22 0.0165(9) 0.0719(15) 0.0379(11) -0.0155(10) 0.0026(8) 0.0076(9)
C23 0.0275(9) 0.0413(11) 0.0477(11) 0.0149(9) 0.0210(8) 0.0174(8)
C24 0.0428(11) 0.0340(10) 0.0456(11) 0.0031(8) 0.0197(9) 0.0219(9)
C25 0.0172(7) 0.0160(7) 0.0236(8) 0.0037(6) 0.0064(6) 0.0083(6)
C26 0.0235(8) 0.0178(8) 0.0349(9) 0.0017(6) 0.0074(7) 0.0094(7)
C27 0.0227(8) 0.0212(8) 0.0323(9) 0.0034(6) 0.0112(7) 0.0123(7)
C28 0.0236(8) 0.0233(8) 0.0268(8) 0.0087(6) 0.0065(6) 0.0131(7)

loop_
_atom_type_symbol
_atom_type_description
_atom_type_scat_dispersion_real
_atom_type_scat_dispersion_imag
_atom_type_scat_source
C C 0.0033 0.0016 'International Tables Vol C Tables 4.2.6.8 and 6.1.1.4'
H H 0 0 'International Tables Vol C Tables 4.2.6.8 and 6.1.1.4'
Mo Mo -1.6832 0.6857 'International Tables Vol C Tables 4.2.6.8 and 6.1.1.4'
O O 0.0106 0.006 'International Tables Vol C Tables 4.2.6.8 and 6.1.1.4'
P P 0.1023 0.0942 'International Tables Vol C Tables 4.2.6.8 and 6.1.1.4'
S S 0.1246 0.1234 'International Tables Vol C Tables 4.2.6.8 and 6.1.1.4'

loop_
_geom_angle_atom_site_label_1
_geom_angle_atom_site_label_2
_geom_angle_atom_site_label_3
_geom_angle
C2 Mo1 C1 76.51(7)
C2 Mo1 C7 94.64(7)
C1 Mo1 C7 102.29(7)
C2 Mo1 C6 94.61(7)
C1 Mo1 C6 137.19(7)
C7 Mo1 C6 35.85(7)
C2 Mo1 C8 125.72(7)
C1 Mo1 C8 92.39(7)
C7 Mo1 C8 35.42(6)
C6 Mo1 C8 58.80(6)
C2 Mo1 C10 125.35(7)
C1 Mo1 C10 149.40(7)
C7 Mo1 C10 58.87(7)
C6 Mo1 C10 35.25(7)
C8 Mo1 C10 57.96(6)
C2 Mo1 C9 151.07(7)
C1 Mo1 C9 116.21(7)
C7 Mo1 C9 58.18(6)
C6 Mo1 C9 57.93(7)
C8 Mo1 C9 34.53(6)
C10 Mo1 C9 34.31(7)
C2 Mo1 P1 86.79(5)
C1 Mo1 P1 105.15(5)
C7 Mo1 P1 152.06(5)
C6 Mo1 P1 116.21(5)
C8 Mo1 P1 146.31(5)
C10 Mo1 P1 97.87(5)
C9 Mo1 P1 112.33(5)
C2 Mo1 S1 122.37(5)
C1 Mo1 S1 83.49(5)
C7 Mo1 S1 142.65(5)
C6 Mo1 S1 132.94(6)
C8 Mo1 S1 108.37(5)
C10 Mo1 S1 98.00(5)
C9 Mo1 S1 85.92(5)
P1 Mo1 S1 47.548(17)
O3 P1 C11 103.98(6)
O3 P1 S1 112.46(5)
C11 P1 S1 115.14(5)
O3 P1 Mo1 128.66(4)
C11 P1 Mo1 121.40(5)
S1 P1 Mo1 70.439(19)
P1 S1 Mo1 62.013(15)
C3 O3 P1 126.01(11)
O1 C1 Mo1 176.38(15)
O2 C2 Mo1 178.18(15)
O4 C3 O3 123.67(16)
O4 C3 C4 126.97(17)
O3 C3 C4 109.35(16)
C5 C4 C3 120.6(2)
C5 C4 H4 118.8(13)
C3 C4 H4 120.7(13)
C4 C5 H5A 120
C4 C5 H5B 120
H5A C5 H5B 120
C10 C6 C7 108.01(17)
C10 C6 Mo1 74.60(10)
C7 C6 Mo1 71.72(10)
C10 C6 H6 126
C7 C6 H6 126
Mo1 C6 H6 119.5
C8 C7 C6 107.52(16)
C8 C7 Mo1 73.94(10)
C6 C7 Mo1 72.43(10)
C8 C7 H7 126.2
C6 C7 H7 126.2
Mo1 C7 H7 119.3
C9 C8 C7 108.05(16)
C9 C8 Mo1 74.46(10)
C7 C8 Mo1 70.64(10)
C9 C8 H8 126
C7 C8 H8 126
Mo1 C8 H8 120.7
C10 C9 C8 108.79(17)
C10 C9 Mo1 72.07(10)
C8 C9 Mo1 71.01(10)
C10 C9 H9 125.6
C8 C9 H9 125.6
Mo1 C9 H9 123
C9 C10 C6 107.62(17)
C9 C10 Mo1 73.63(10)
C6 C10 Mo1 70.15(10)
C9 C10 H10 126.2
C6 C10 H10 126.2
Mo1 C10 H10 121.7
C16 C11 C12 118.52(13)
C16 C11 P1 120.10(11)
C12 C11 P1 116.83(11)
C13 C12 C11 117.70(13)
C13 C12 C17 114.94(13)
C11 C12 C17 127.03(13)
C12 C13 C14 123.42(14)
C12 C13 H13 118.3
C14 C13 H13 118.3
C15 C14 C13 116.70(13)
C15 C14 C21 123.49(14)
C13 C14 C21 119.66(13)
C14 C15 C16 122.95(14)
C14 C15 H15 118.5
C16 C15 H15 118.5
C15 C16 C11 117.91(13)
C15 C16 C25 115.03(13)
C11 C16 C25 126.64(13)
C20 C17 C19 108.85(14)
C20 C17 C18 105.35(14)
C19 C17 C18 108.36(14)
C20 C17 C12 115.14(13)
C19 C17 C12 112.07(13)
C18 C17 C12 106.63(13)
C17 C18 H18A 109.5
C17 C18 H18B 109.5
H18A C18 H18B 109.5
C17 C18 H18C 109.5
H18A C18 H18C 109.5
H18B C18 H18C 109.5
C17 C19 H19A 109.5
C17 C19 H19B 109.5
H19A C19 H19B 109.5
C17 C19 H19C 109.5
H19A C19 H19C 109.5
H19B C19 H19C 109.5
C17 C20 H20A 109.5
C17 C20 H20B 109.5
H20A C20 H20B 109.5
C17 C20 H20C 109.5
H20A C20 H20C 109.5
H20B C20 H20C 109.5
C22 C21 C23 108.78(16)
C22 C21 C14 109.18(13)
C23 C21 C14 112.62(13)
C22 C21 C24 109.93(16)
C23 C21 C24 107.56(14)
C14 C21 C24 108.75(13)
C21 C22 H22A 109.5
C21 C22 H22B 109.5
H22A C22 H22B 109.5
C21 C22 H22C 109.5
H22A C22 H22C 109.5
H22B C22 H22C 109.5
C21 C23 H23A 109.5
C21 C23 H23B 109.5
H23A C23 H23B 109.5
C21 C23 H23C 109.5
H23A C23 H23C 109.5
H23B C23 H23C 109.5
C21 C24 H24A 109.5
C21 C24 H24B 109.5
H24A C24 H24B 109.5
C21 C24 H24C 109.5
H24A C24 H24C 109.5
H24B C24 H24C 109.5
C28 C25 C27 109.44(13)
C28 C25 C16 111.95(12)
C27 C25 C16 114.77(12)
C28 C25 C26 108.91(13)
C27 C25 C26 105.36(12)
C16 C25 C26 106.01(12)
C25 C26 H26A 109.5
C25 C26 H26B 109.5
H26A C26 H26B 109.5
C25 C26 H26C 109.5
H26A C26 H26C 109.5
H26B C26 H26C 109.5
C25 C27 H27A 109.5
C25 C27 H27B 109.5
H27A C27 H27B 109.5
C25 C27 H27C 109.5
H27A C27 H27C 109.5
H27B C27 H27C 109.5
C25 C28 H28A 109.5
C25 C28 H28B 109.5
H28A C28 H28B 109.5
C25 C28 H28C 109.5
H28A C28 H28C 109.5
H28B C28 H28C 109.5

loop_
_geom_bond_atom_site_label_1
_geom_bond_atom_site_label_2
_geom_bond_distance
Mo1 C2 1.9561(17)
Mo1 C1 1.9678(17)
Mo1 C7 2.2984(17)
Mo1 C6 2.3077(17)
Mo1 C8 2.3411(17)
Mo1 C10 2.3653(18)
Mo1 C9 2.3852(17)
Mo1 P1 2.3963(6)
Mo1 S1 2.5570(6)
P1 O3 1.6560(11)
P1 C11 1.8298(15)
P1 S1 2.0022(6)
O1 C1 1.150(2)
O2 C2 1.153(2)
O3 C3 1.3800(19)
O4 C3 1.186(2)
C3 C4 1.477(3)
C4 C5 1.309(3)
C4 H4 0.96(2)
C5 H5A 0.93
C5 H5B 0.93
C6 C10 1.416(3)
C6 C7 1.418(3)
C6 H6 0.93
C7 C8 1.412(2)
C7 H7 0.93
C8 C9 1.403(3)
C8 H8 0.93
C9 C10 1.401(3)
C9 H9 0.93
C10 H10 0.93
C11 C16 1.424(2)
C11 C12 1.431(2)
C12 C13 1.388(2)
C12 C17 1.556(2)
C13 C14 1.394(2)
C13 H13 0.93
C14 C15 1.384(2)
C14 C21 1.528(2)
C15 C16 1.401(2)
C15 H15 0.93
C16 C25 1.549(2)
C17 C20 1.529(2)
C17 C19 1.534(2)
C17 C18 1.548(2)
C18 H18A 0.96
C18 H18B 0.96
C18 H18C 0.96
C19 H19A 0.96
C19 H19B 0.96
C19 H19C 0.96
C20 H20A 0.96
C20 H20B 0.96
C20 H20C 0.96
C21 C22 1.524(2)
C21 C23 1.528(2)
C21 C24 1.532(2)
C22 H22A 0.96
C22 H22B 0.96
C22 H22C 0.96
C23 H23A 0.96
C23 H23B 0.96
C23 H23C 0.96
C24 H24A 0.96
C24 H24B 0.96
C24 H24C 0.96
C25 C28 1.534(2)
C25 C27 1.534(2)
C25 C26 1.555(2)
C26 H26A 0.96
C26 H26B 0.96
C26 H26C 0.96
C27 H27A 0.96
C27 H27B 0.96
C27 H27C 0.96
C28 H28A 0.96
C28 H28B 0.96
C28 H28C 0.96
